data_4089148
loop_
_publ_author_name
'Mikus, Malte S.'
'Torker, Sebastian'
'Xu, Chaofan'
'Li, Bo'
'Hoveyda, Amir H.'

_publ_section_title
;
 Pentacoordinate Ruthenium(II) Catecholthiolate and Mercaptophenolate
 Catalysts for Olefin Metathesis: Anionic Ligand Exchange and Ease of
 Initiation
;
_journal_issue 22
_journal_name_full Organometallics
_journal_page_first 3878
_journal_paper_doi 10.1021/acs.organomet.6b00773
_journal_volume 35
_journal_year 2016
_chemical_formula_moiety 'C40 H48 N2 O2 Ru S2, C H2 Cl2'
_chemical_formula_sum 'C41 H50 Cl2 N2 O2 Ru S2'
_chemical_formula_weight 838.92
_chemical_name_systematic
;
 Ru-4e
;
_space_group_crystal_system monoclinic
_space_group_IT_number 14
_space_group_name_Hall '-P 2ybc'
_space_group_name_H-M_alt 'P 1 21/c 1'
_atom_sites_solution_hydrogens geom
_atom_sites_solution_primary direct
_atom_sites_solution_secondary difmap
_audit_creation_method SHELXL-2013
_cell_angle_alpha 90
_cell_angle_beta 94.986(3)
_cell_angle_gamma 90
_cell_formula_units_Z 4
_cell_length_a 13.0233(15)
_cell_length_b 16.3706(19)
_cell_length_c 18.637(2)
_cell_measurement_reflns_used 9910
_cell_measurement_temperature 100(2)
_cell_measurement_theta_max 29.92
_cell_measurement_theta_min 2.49
_cell_volume 3958.4(8)
_computing_cell_refinement 'SAINT (Bruker, 2013)'
_computing_data_collection 'APEX2 (Bruker, 2013)'
_computing_data_reduction 'SAINT (Bruker, 2013)'
_computing_molecular_graphics 'Bruker SHELXTL'
_computing_publication_material 'Bruker SHELXTL'
_computing_structure_refinement 'SHELXL-2013 (Sheldrick, 2013)'
_computing_structure_solution 'SHELXL-2013 (Sheldrick, 2013)'
_diffrn_ambient_temperature 100(2)
_diffrn_measured_fraction_theta_full 1.000
_diffrn_measured_fraction_theta_max 0.959
_diffrn_measurement_device_type 'Bruker Kappa DUO CCD diffractometer'
_diffrn_measurement_method '\f and \w scans'
_diffrn_radiation_type MoK\a
_diffrn_radiation_wavelength 0.71073
_diffrn_reflns_av_R_equivalents 0.0327
_diffrn_reflns_av_unetI/netI 0.0199
_diffrn_reflns_Laue_measured_fraction_full 1.000
_diffrn_reflns_Laue_measured_fraction_max 0.959
_diffrn_reflns_limit_h_max 17
_diffrn_reflns_limit_h_min -17
_diffrn_reflns_limit_k_max 22
_diffrn_reflns_limit_k_min -22
_diffrn_reflns_limit_l_max 26
_diffrn_reflns_limit_l_min -25
_diffrn_reflns_number 95421
_diffrn_reflns_point_group_measured_fraction_full 1.000
_diffrn_reflns_point_group_measured_fraction_max 0.959
_diffrn_reflns_theta_full 28.250
_diffrn_reflns_theta_max 30.033
_diffrn_reflns_theta_min 1.570
_diffrn_source 'fine-focus sealed tube'
_exptl_absorpt_coefficient_mu 0.674
_exptl_absorpt_correction_T_max 0.7461
_exptl_absorpt_correction_T_min 0.6761
_exptl_absorpt_correction_type multi-scan
_exptl_absorpt_process_details
;
Sheldrick, G.M. (2013). SADABS. Bruker AXS Inc. Madison, WI USA.
;
_exptl_crystal_colour dark-red
_exptl_crystal_density_diffrn 1.408
_exptl_crystal_density_meas ?
_exptl_crystal_density_method none
_exptl_crystal_description block
_exptl_crystal_F_000 1744
_exptl_crystal_size_max 0.450
_exptl_crystal_size_mid 0.320
_exptl_crystal_size_min 0.220
_refine_diff_density_max 0.477
_refine_diff_density_min -0.680
_refine_diff_density_rms 0.065
_refine_ls_extinction_coef na
_refine_ls_extinction_method none
_refine_ls_goodness_of_fit_ref 1.047
_refine_ls_hydrogen_treatment constr
_refine_ls_matrix_type full
_refine_ls_number_parameters 506
_refine_ls_number_reflns 11109
_refine_ls_number_restraints 0
_refine_ls_restrained_S_all 1.047
_refine_ls_R_factor_all 0.0342
_refine_ls_R_factor_gt 0.0272
_refine_ls_shift/su_max 0.001
_refine_ls_shift/su_mean 0.000
_refine_ls_structure_factor_coef Fsqd
_refine_ls_weighting_details 'w=1/[\s^2^(Fo^2^)+(0.0257P)^2^+3.5349P] where P=(Fo^2^+2Fc^2^)/3'
_refine_ls_weighting_scheme calc
_refine_ls_wR_factor_gt 0.0646
_refine_ls_wR_factor_ref 0.0684
_reflns_Friedel_coverage 0.000
_reflns_number_gt 9746
_reflns_number_total 11109
_reflns_threshold_expression 'I > 2\s(I)'
_cod_data_source_file om6b00773_si_001.cif
_cod_data_source_block C40H48N2O2RuS2(CH2Cl2)
_cod_depositor_comments
;
The following automatic conversions were performed:

data item '_exptl_crystal_density_meas' value 'not measured' was
changed to '?' -- the value is perceived as not measured.

Automatic conversion script
Id: cif_fix_values 6909 2019-04-08 15:41:33Z antanas 
;
_cod_original_cell_volume 3958.3(8)
_cod_original_sg_symbol_H-M 'P 21/c'
_cod_database_code 4089148
_shelx_space_group_comment
;
The symmetry employed for this shelxl refinement is uniquely defined
by the following loop, which should always be used as a source of
symmetry information in preference to the above space-group names.
They are only intended as comments.
;
_shelx_estimated_absorpt_t_min 0.751
_shelx_estimated_absorpt_t_max 0.866
_shelxl_version_number 2013-4

loop_
_space_group_symop_operation_xyz
'x, y, z'
'-x, y+1/2, -z+1/2'
'-x, -y, -z'
'x, -y-1/2, z-1/2'

loop_
_atom_site_label
_atom_site_type_symbol
_atom_site_fract_x
_atom_site_fract_y
_atom_site_fract_z
_atom_site_U_iso_or_equiv
_atom_site_adp_type
_atom_site_occupancy
_atom_site_site_symmetry_order
_atom_site_calc_flag
_atom_site_refinement_flags_posn
_atom_site_refinement_flags_adp
_atom_site_refinement_flags_occupancy
_atom_site_disorder_assembly
_atom_site_disorder_group
Ru1 Ru 0.47012(2) 0.18445(2) 0.25799(2) 0.01404(4) Uani 1 1 d . . . . .
S1 S 0.31822(3) 0.11487(2) 0.26676(2) 0.01813(7) Uani 1 1 d . . . . .
S2 S 0.44843(3) 0.16294(2) 0.13669(2) 0.01757(7) Uani 1 1 d . . . . .
O1 O 0.50693(8) 0.17647(7) 0.38270(6) 0.0172(2) Uani 1 1 d . . . . .
O2 O 0.77538(9) 0.06703(8) 0.54451(6) 0.0275(3) Uani 1 1 d . . . . .
N1 N 0.62176(10) 0.31397(8) 0.21085(7) 0.0176(2) Uani 1 1 d . . . . .
N2 N 0.46729(10) 0.36180(8) 0.22046(7) 0.0178(2) Uani 1 1 d . . . . .
C1 C 0.52832(11) 0.29541(9) 0.23284(8) 0.0158(3) Uani 1 1 d . . . . .
C2 C 0.62974(12) 0.40073(9) 0.18962(9) 0.0196(3) Uani 1 1 d . . . . .
H2A H 0.6625 0.4063 0.1439 0.024 Uiso 1 1 calc R U . . .
H2B H 0.6693 0.4330 0.2276 0.024 Uiso 1 1 calc R U . . .
C3 C 0.51695(12) 0.42672(10) 0.18083(9) 0.0210(3) Uani 1 1 d . . . . .
H3A H 0.5071 0.4811 0.2025 0.025 Uiso 1 1 calc R U . . .
H3B H 0.4901 0.4279 0.1295 0.025 Uiso 1 1 calc R U . . .
C4 C 0.71746(11) 0.27163(9) 0.22822(8) 0.0175(3) Uani 1 1 d . . . . .
C5 C 0.76386(12) 0.23033(9) 0.17409(9) 0.0193(3) Uani 1 1 d . . . . .
C6 C 0.86286(12) 0.19829(10) 0.19086(9) 0.0228(3) Uani 1 1 d . . . . .
H6 H 0.8948 0.1688 0.1549 0.027 Uiso 1 1 calc R U . . .
C7 C 0.91570(12) 0.20818(10) 0.25826(10) 0.0248(3) Uani 1 1 d . . . . .
C8 C 0.86615(12) 0.24813(10) 0.31155(9) 0.0234(3) Uani 1 1 d . . . . .
H8 H 0.9007 0.2539 0.3583 0.028 Uiso 1 1 calc R U . . .
C9 C 0.76712(12) 0.27984(10) 0.29784(9) 0.0207(3) Uani 1 1 d . . . . .
C10 C 0.71154(13) 0.21978(11) 0.09960(9) 0.0247(3) Uani 1 1 d . . . . .
H10A H 0.6366 0.2220 0.1016 0.037 Uiso 1 1 calc R U . . .
H10B H 0.7307 0.1668 0.0802 0.037 Uiso 1 1 calc R U . . .
H10C H 0.7331 0.2636 0.0684 0.037 Uiso 1 1 calc R U . . .
C11 C 1.02408(14) 0.17576(14) 0.27375(12) 0.0374(5) Uani 1 1 d . . . . .
H11A H 1.0215 0.1213 0.2953 0.056 Uiso 1 1 calc R U . . .
H11B H 1.0634 0.2126 0.3072 0.056 Uiso 1 1 calc R U . . .
H11C H 1.0575 0.1724 0.2287 0.056 Uiso 1 1 calc R U . . .
C12 C 0.71411(14) 0.31990(11) 0.35717(9) 0.0260(3) Uani 1 1 d . . . . .
H12A H 0.6999 0.3772 0.3448 0.039 Uiso 1 1 calc R U . . .
H12B H 0.7587 0.3170 0.4022 0.039 Uiso 1 1 calc R U . . .
H12C H 0.6491 0.2915 0.3632 0.039 Uiso 1 1 calc R U . . .
C13 C 0.36932(11) 0.37712(9) 0.24803(8) 0.0179(3) Uani 1 1 d . . . . .
C14 C 0.36978(12) 0.42013(10) 0.31311(9) 0.0201(3) Uani 1 1 d . . . . .
C15 C 0.27572(13) 0.44016(11) 0.33883(9) 0.0239(3) Uani 1 1 d . . . . .
H15 H 0.2752 0.4702 0.3824 0.029 Uiso 1 1 calc R U . . .
C16 C 0.18222(12) 0.41712(11) 0.30209(9) 0.0240(3) Uani 1 1 d . . . . .
C17 C 0.18423(12) 0.37579(10) 0.23769(9) 0.0224(3) Uani 1 1 d . . . . .
H17 H 0.1209 0.3598 0.2124 0.027 Uiso 1 1 calc R U . . .
C18 C 0.27683(12) 0.35674(10) 0.20840(9) 0.0196(3) Uani 1 1 d . . . . .
C19 C 0.46917(13) 0.44464(11) 0.35494(9) 0.0253(3) Uani 1 1 d . . . . .
H19A H 0.5097 0.3957 0.3683 0.038 Uiso 1 1 calc R U . . .
H19B H 0.4539 0.4739 0.3986 0.038 Uiso 1 1 calc R U . . .
H19C H 0.5085 0.4803 0.3251 0.038 Uiso 1 1 calc R U . . .
C20 C 0.08091(14) 0.43865(14) 0.33169(11) 0.0345(4) Uani 1 1 d . . . . .
H20A H 0.0690 0.4976 0.3270 0.052 Uiso 1 1 calc R U . . .
H20B H 0.0836 0.4231 0.3826 0.052 Uiso 1 1 calc R U . . .
H20C H 0.0247 0.4092 0.3046 0.052 Uiso 1 1 calc R U . . .
C21 C 0.27193(13) 0.31799(12) 0.13533(9) 0.0272(4) Uani 1 1 d . . . . .
H21A H 0.2477 0.2615 0.1385 0.041 Uiso 1 1 calc R U . . .
H21B H 0.3407 0.3183 0.1178 0.041 Uiso 1 1 calc R U . . .
H21C H 0.2242 0.3488 0.1020 0.041 Uiso 1 1 calc R U . . .
C22 C 0.59301(11) 0.12750(9) 0.26611(8) 0.0153(3) Uani 1 1 d . . . . .
H22 H 0.6231 0.1108 0.2238 0.018 Uiso 1 1 calc R U . . .
C23 C 0.64401(11) 0.10797(9) 0.33612(8) 0.0147(3) Uani 1 1 d . . . . .
C24 C 0.73791(11) 0.06612(9) 0.34614(8) 0.0172(3) Uani 1 1 d . . . . .
H24 H 0.7698 0.0476 0.3052 0.021 Uiso 1 1 calc R U . . .
C25 C 0.78578(12) 0.05097(10) 0.41439(8) 0.0191(3) Uani 1 1 d . . . . .
H25 H 0.8498 0.0229 0.4201 0.023 Uiso 1 1 calc R U . . .
C26 C 0.73802(12) 0.07775(10) 0.47431(8) 0.0186(3) Uani 1 1 d . . . . .
C27 C 0.64286(12) 0.11782(10) 0.46615(8) 0.0185(3) Uani 1 1 d . . . . .
H27 H 0.6095 0.1340 0.5072 0.022 Uiso 1 1 calc R U . . .
C28 C 0.59791(11) 0.13366(9) 0.39762(8) 0.0154(3) Uani 1 1 d . . . . .
C29 C 0.88177(12) 0.04599(11) 0.56176(9) 0.0219(3) Uani 0.554(4) 1 d . . P A 1
H29 H 0.9052 0.0014 0.5304 0.026 Uiso 0.554(4) 1 calc R U P A 1
C30 C 0.9393(2) 0.1274(2) 0.55157(18) 0.0291(8) Uani 0.554(4) 1 d . . P A 1
H30A H 0.9334 0.1421 0.5004 0.044 Uiso 0.554(4) 1 calc R U P A 1
H30B H 1.0122 0.1210 0.5686 0.044 Uiso 0.554(4) 1 calc R U P A 1
H30C H 0.9088 0.1706 0.5793 0.044 Uiso 0.554(4) 1 calc R U P A 1
C31 C 0.8922(3) 0.0230(3) 0.64089(17) 0.0314(8) Uani 0.554(4) 1 d . . P A 1
H31A H 0.8557 -0.0284 0.6476 0.047 Uiso 0.554(4) 1 calc R U P A 1
H31B H 0.8624 0.0663 0.6689 0.047 Uiso 0.554(4) 1 calc R U P A 1
H31C H 0.9653 0.0163 0.6573 0.047 Uiso 0.554(4) 1 calc R U P A 1
C29X C 0.88177(12) 0.04599(11) 0.56176(9) 0.0219(3) Uani 0.446(4) 1 d . . P A 2
H29X H 0.9255 0.0660 0.5239 0.026 Uiso 0.446(4) 1 calc R U P A 2
C30X C 0.9189(3) 0.0782(3) 0.6337(2) 0.0332(11) Uani 0.446(4) 1 d . . P A 2
H30D H 0.9213 0.1380 0.6319 0.050 Uiso 0.446(4) 1 calc R U P A 2
H30E H 0.9881 0.0569 0.6476 0.050 Uiso 0.446(4) 1 calc R U P A 2
H30F H 0.8719 0.0610 0.6691 0.050 Uiso 0.446(4) 1 calc R U P A 2
C31X C 0.8772(3) -0.0499(2) 0.5629(2) 0.0257(9) Uani 0.446(4) 1 d . . P A 2
H31D H 0.8527 -0.0701 0.5149 0.038 Uiso 0.446(4) 1 calc R U P A 2
H31E H 0.8299 -0.0678 0.5979 0.038 Uiso 0.446(4) 1 calc R U P A 2
H31F H 0.9462 -0.0718 0.5765 0.038 Uiso 0.446(4) 1 calc R U P A 2
C32 C 0.43963(13) 0.18504(10) 0.44219(8) 0.0208(3) Uani 1 1 d . . . . .
H32 H 0.4821 0.2043 0.4862 0.025 Uiso 1 1 calc R U . . .
C33 C 0.39332(13) 0.10277(11) 0.45799(9) 0.0248(3) Uani 1 1 d . . . . .
H33A H 0.3525 0.0828 0.4149 0.037 Uiso 1 1 calc R U . . .
H33B H 0.3488 0.1084 0.4975 0.037 Uiso 1 1 calc R U . . .
H33C H 0.4487 0.0638 0.4718 0.037 Uiso 1 1 calc R U . . .
C34 C 0.36040(15) 0.24896(12) 0.42009(10) 0.0307(4) Uani 1 1 d . . . . .
H34A H 0.3951 0.2993 0.4071 0.046 Uiso 1 1 calc R U . . .
H34B H 0.3185 0.2600 0.4602 0.046 Uiso 1 1 calc R U . . .
H34C H 0.3159 0.2293 0.3785 0.046 Uiso 1 1 calc R U . . .
C35 C 0.27958(11) 0.08110(10) 0.17905(8) 0.0199(3) Uani 1 1 d . . . . .
C36 C 0.19053(12) 0.03339(12) 0.16587(9) 0.0276(4) Uani 1 1 d . . . . .
H36 H 0.1508 0.0199 0.2046 0.033 Uiso 1 1 calc R U . . .
C37 C 0.15978(14) 0.00568(15) 0.09736(10) 0.0393(5) Uani 1 1 d . . . . .
H37 H 0.0988 -0.0259 0.0889 0.047 Uiso 1 1 calc R U . . .
C38 C 0.21898(14) 0.02446(16) 0.04055(10) 0.0401(5) Uani 1 1 d . . . . .
H38 H 0.1991 0.0045 -0.0065 0.048 Uiso 1 1 calc R U . . .
C39 C 0.30671(13) 0.07223(13) 0.05275(9) 0.0287(4) Uani 1 1 d . . . . .
H39 H 0.3461 0.0852 0.0137 0.034 Uiso 1 1 calc R U . . .
C40 C 0.33812(11) 0.10166(10) 0.12177(8) 0.0203(3) Uani 1 1 d . . . . .
C1S C 0.9318(3) 0.6857(3) 0.4562(2) 0.0293(8) Uani 0.5477(18) 1 d . . P B 1
H1S1 H 0.8770 0.6489 0.4349 0.035 Uiso 0.5477(18) 1 calc R U P B 1
H1S2 H 0.9473 0.7261 0.4191 0.035 Uiso 0.5477(18) 1 calc R U P B 1
Cl1S Cl 1.04302(12) 0.62844(10) 0.48207(8) 0.0405(3) Uani 0.5477(18) 1 d . . P B 1
Cl2S Cl 0.88824(7) 0.73658(6) 0.53080(5) 0.0400(3) Uani 0.5477(18) 1 d . . P B 1
C1T C 0.9345(6) 0.7255(4) 0.4604(4) 0.0522(17) Uani 0.4523(18) 1 d . . P B 2
H1T1 H 0.8714 0.6916 0.4566 0.063 Uiso 0.4523(18) 1 calc R U P B 2
H1T2 H 0.9460 0.7456 0.4117 0.063 Uiso 0.4523(18) 1 calc R U P B 2
Cl2T Cl 0.91755(11) 0.81039(10) 0.51843(8) 0.0556(4) Uani 0.4523(18) 1 d . . P B 2
Cl1T Cl 1.03887(17) 0.66658(17) 0.49344(11) 0.0567(6) Uani 0.4523(18) 1 d . . P B 2

loop_
_atom_site_aniso_label
_atom_site_aniso_U_11
_atom_site_aniso_U_22
_atom_site_aniso_U_33
_atom_site_aniso_U_23
_atom_site_aniso_U_13
_atom_site_aniso_U_12
Ru1 0.01290(6) 0.01359(6) 0.01600(6) 0.00271(4) 0.00338(4) 0.00142(4)
S1 0.01426(16) 0.02273(19) 0.01786(16) 0.00254(14) 0.00410(13) -0.00018(13)
S2 0.01522(16) 0.02102(18) 0.01686(16) 0.00298(13) 0.00356(13) -0.00044(13)
O1 0.0165(5) 0.0181(5) 0.0175(5) 0.0010(4) 0.0046(4) 0.0047(4)
O2 0.0194(5) 0.0461(8) 0.0167(5) 0.0013(5) 0.0003(4) 0.0097(5)
N1 0.0149(6) 0.0146(6) 0.0241(6) 0.0051(5) 0.0055(5) 0.0028(5)
N2 0.0154(6) 0.0154(6) 0.0235(6) 0.0062(5) 0.0073(5) 0.0032(5)
C1 0.0154(6) 0.0163(7) 0.0160(6) 0.0017(5) 0.0031(5) 0.0028(5)
C2 0.0167(7) 0.0157(7) 0.0272(8) 0.0065(6) 0.0065(6) 0.0021(5)
C3 0.0182(7) 0.0178(7) 0.0282(8) 0.0089(6) 0.0081(6) 0.0033(6)
C4 0.0134(6) 0.0141(7) 0.0255(7) 0.0043(5) 0.0042(5) 0.0017(5)
C5 0.0164(7) 0.0163(7) 0.0258(7) 0.0046(6) 0.0054(6) 0.0011(5)
C6 0.0177(7) 0.0207(8) 0.0310(8) 0.0037(6) 0.0078(6) 0.0045(6)
C7 0.0161(7) 0.0206(8) 0.0377(9) 0.0062(7) 0.0022(6) 0.0033(6)
C8 0.0188(7) 0.0220(8) 0.0288(8) 0.0042(6) -0.0018(6) -0.0006(6)
C9 0.0191(7) 0.0167(7) 0.0266(8) 0.0028(6) 0.0037(6) -0.0003(6)
C10 0.0208(8) 0.0293(9) 0.0247(8) 0.0016(7) 0.0054(6) 0.0043(7)
C11 0.0195(8) 0.0431(12) 0.0491(12) 0.0068(9) -0.0003(8) 0.0114(8)
C12 0.0273(8) 0.0255(8) 0.0255(8) -0.0004(6) 0.0034(7) 0.0030(7)
C13 0.0159(7) 0.0150(7) 0.0236(7) 0.0073(6) 0.0071(6) 0.0053(5)
C14 0.0188(7) 0.0175(7) 0.0246(7) 0.0063(6) 0.0049(6) 0.0039(6)
C15 0.0241(8) 0.0246(8) 0.0241(8) 0.0047(6) 0.0086(6) 0.0083(6)
C16 0.0194(7) 0.0252(8) 0.0287(8) 0.0104(6) 0.0099(6) 0.0066(6)
C17 0.0161(7) 0.0208(8) 0.0309(8) 0.0080(6) 0.0048(6) 0.0025(6)
C18 0.0182(7) 0.0172(7) 0.0239(7) 0.0062(6) 0.0050(6) 0.0037(6)
C19 0.0217(8) 0.0257(8) 0.0283(8) -0.0012(7) 0.0016(6) 0.0037(6)
C20 0.0214(8) 0.0476(12) 0.0364(10) 0.0056(9) 0.0126(7) 0.0110(8)
C21 0.0225(8) 0.0314(9) 0.0274(8) 0.0000(7) 0.0001(6) 0.0083(7)
C22 0.0161(6) 0.0137(6) 0.0164(6) 0.0017(5) 0.0032(5) -0.0002(5)
C23 0.0162(6) 0.0111(6) 0.0170(6) -0.0001(5) 0.0025(5) -0.0003(5)
C24 0.0184(7) 0.0148(7) 0.0187(7) -0.0001(5) 0.0036(5) 0.0016(5)
C25 0.0167(7) 0.0195(7) 0.0210(7) 0.0012(6) 0.0019(6) 0.0042(6)
C26 0.0189(7) 0.0193(7) 0.0175(7) 0.0012(5) 0.0002(5) 0.0003(6)
C27 0.0186(7) 0.0203(7) 0.0169(7) -0.0012(5) 0.0039(5) 0.0013(6)
C28 0.0147(6) 0.0120(6) 0.0197(7) 0.0001(5) 0.0032(5) 0.0005(5)
C29 0.0160(7) 0.0275(8) 0.0219(7) 0.0023(6) 0.0004(6) 0.0032(6)
C30 0.0229(15) 0.0335(18) 0.0306(16) 0.0048(13) 0.0009(12) -0.0062(13)
C31 0.0229(15) 0.045(2) 0.0254(16) 0.0121(14) -0.0025(12) 0.0003(15)
C29X 0.0160(7) 0.0275(8) 0.0219(7) 0.0023(6) 0.0004(6) 0.0032(6)
C30X 0.025(2) 0.041(3) 0.032(2) -0.0088(19) -0.0051(16) 0.0045(19)
C31X 0.0242(18) 0.029(2) 0.0233(18) 0.0021(15) -0.0011(14) 0.0019(15)
C32 0.0234(7) 0.0212(8) 0.0191(7) 0.0006(6) 0.0090(6) 0.0050(6)
C33 0.0254(8) 0.0262(8) 0.0240(8) 0.0041(6) 0.0082(6) -0.0005(7)
C34 0.0348(9) 0.0312(10) 0.0277(8) 0.0025(7) 0.0105(7) 0.0161(8)
C35 0.0130(6) 0.0274(8) 0.0193(7) 0.0023(6) 0.0017(5) 0.0012(6)
C36 0.0143(7) 0.0460(11) 0.0229(8) 0.0034(7) 0.0028(6) -0.0044(7)
C37 0.0197(8) 0.0714(15) 0.0264(9) 0.0003(9) 0.0001(7) -0.0188(9)
C38 0.0247(9) 0.0755(16) 0.0195(8) -0.0028(9) -0.0016(7) -0.0180(10)
C39 0.0196(8) 0.0484(11) 0.0182(7) 0.0016(7) 0.0021(6) -0.0060(7)
C40 0.0125(6) 0.0286(8) 0.0196(7) 0.0034(6) 0.0012(5) 0.0007(6)
C1S 0.0257(17) 0.032(2) 0.0295(17) 0.0015(18) -0.0012(13) 0.0025(19)
Cl1S 0.0261(5) 0.0619(9) 0.0341(6) 0.0164(6) 0.0054(4) 0.0094(6)
Cl2S 0.0368(5) 0.0454(6) 0.0383(5) 0.0004(4) 0.0065(4) -0.0005(4)
C1T 0.045(3) 0.051(4) 0.057(4) 0.003(4) -0.015(3) 0.012(3)
Cl2T 0.0454(7) 0.0657(10) 0.0527(8) 0.0085(6) -0.0126(6) -0.0088(6)
Cl1T 0.0392(8) 0.0932(17) 0.0371(8) 0.0124(10) 0.0004(6) 0.0143(11)

loop_
_atom_type_symbol
_atom_type_description
_atom_type_scat_dispersion_real
_atom_type_scat_dispersion_imag
_atom_type_scat_source
C C 0.0033 0.0016 'International Tables Vol C Tables 4.2.6.8 and 6.1.1.4'
H H 0.0000 0.0000 'International Tables Vol C Tables 4.2.6.8 and 6.1.1.4'
N N 0.0061 0.0033 'International Tables Vol C Tables 4.2.6.8 and 6.1.1.4'
O O 0.0106 0.0060 'International Tables Vol C Tables 4.2.6.8 and 6.1.1.4'
S S 0.1246 0.1234 'International Tables Vol C Tables 4.2.6.8 and 6.1.1.4'
Ru Ru -1.2594 0.8363 'International Tables Vol C Tables 4.2.6.8 and 6.1.1.4'
Cl Cl 0.1484 0.1585 'International Tables Vol C Tables 4.2.6.8 and 6.1.1.4'

loop_
_geom_angle_atom_site_label_1
_geom_angle_atom_site_label_2
_geom_angle_atom_site_label_3
_geom_angle
C22 Ru1 C1 97.57(6)
C22 Ru1 S2 92.01(5)
C1 Ru1 S2 85.77(4)
C22 Ru1 S1 119.24(5)
C1 Ru1 S1 142.81(4)
S2 Ru1 S1 87.752(14)
C22 Ru1 O1 77.80(5)
C1 Ru1 O1 103.32(5)
S2 Ru1 O1 167.05(3)
S1 Ru1 O1 90.29(3)
C35 S1 Ru1 105.55(5)
C40 S2 Ru1 105.94(5)
C28 O1 C32 116.77(11)
C28 O1 Ru1 109.05(8)
C32 O1 Ru1 131.08(9)
C26 O2 C29 120.07(12)
C1 N1 C4 127.49(13)
C1 N1 C2 112.49(12)
C4 N1 C2 116.29(12)
C1 N2 C13 127.21(12)
C1 N2 C3 112.78(12)
C13 N2 C3 119.62(12)
N1 C1 N2 107.36(13)
N1 C1 Ru1 129.22(11)
N2 C1 Ru1 121.99(10)
N1 C2 C3 101.95(12)
N1 C2 H2A 111.4
C3 C2 H2A 111.4
N1 C2 H2B 111.4
C3 C2 H2B 111.4
H2A C2 H2B 109.2
N2 C3 C2 101.85(12)
N2 C3 H3A 111.4
C2 C3 H3A 111.4
N2 C3 H3B 111.4
C2 C3 H3B 111.4
H3A C3 H3B 109.3
C5 C4 C9 121.38(14)
C5 C4 N1 119.48(14)
C9 C4 N1 118.82(14)
C4 C5 C6 117.90(15)
C4 C5 C10 122.26(14)
C6 C5 C10 119.84(14)
C7 C6 C5 122.15(15)
C7 C6 H6 118.9
C5 C6 H6 118.9
C6 C7 C8 118.41(15)
C6 C7 C11 120.86(17)
C8 C7 C11 120.73(17)
C9 C8 C7 121.52(16)
C9 C8 H8 119.2
C7 C8 H8 119.2
C8 C9 C4 118.57(15)
C8 C9 C12 120.29(15)
C4 C9 C12 121.12(14)
C5 C10 H10A 109.5
C5 C10 H10B 109.5
H10A C10 H10B 109.5
C5 C10 H10C 109.5
H10A C10 H10C 109.5
H10B C10 H10C 109.5
C7 C11 H11A 109.5
C7 C11 H11B 109.5
H11A C11 H11B 109.5
C7 C11 H11C 109.5
H11A C11 H11C 109.5
H11B C11 H11C 109.5
C9 C12 H12A 109.5
C9 C12 H12B 109.5
H12A C12 H12B 109.5
C9 C12 H12C 109.5
H12A C12 H12C 109.5
H12B C12 H12C 109.5
C18 C13 C14 121.05(14)
C18 C13 N2 121.35(14)
C14 C13 N2 117.35(14)
C15 C14 C13 118.57(15)
C15 C14 C19 120.07(15)
C13 C14 C19 121.36(14)
C14 C15 C16 121.56(16)
C14 C15 H15 119.2
C16 C15 H15 119.2
C17 C16 C15 118.51(15)
C17 C16 C20 120.91(16)
C15 C16 C20 120.57(16)
C16 C17 C18 122.00(16)
C16 C17 H17 119.0
C18 C17 H17 119.0
C13 C18 C17 118.19(15)
C13 C18 C21 123.22(14)
C17 C18 C21 118.56(15)
C14 C19 H19A 109.5
C14 C19 H19B 109.5
H19A C19 H19B 109.5
C14 C19 H19C 109.5
H19A C19 H19C 109.5
H19B C19 H19C 109.5
C16 C20 H20A 109.5
C16 C20 H20B 109.5
H20A C20 H20B 109.5
C16 C20 H20C 109.5
H20A C20 H20C 109.5
H20B C20 H20C 109.5
C18 C21 H21A 109.5
C18 C21 H21B 109.5
H21A C21 H21B 109.5
C18 C21 H21C 109.5
H21A C21 H21C 109.5
H21B C21 H21C 109.5
C23 C22 Ru1 120.79(11)
C23 C22 H22 119.6
Ru1 C22 H22 119.6
C24 C23 C28 117.92(13)
C24 C23 C22 123.74(13)
C28 C23 C22 118.33(13)
C25 C24 C23 121.79(14)
C25 C24 H24 119.1
C23 C24 H24 119.1
C24 C25 C26 118.74(14)
C24 C25 H25 120.6
C26 C25 H25 120.6
O2 C26 C25 125.40(14)
O2 C26 C27 113.75(13)
C25 C26 C27 120.84(14)
C28 C27 C26 119.25(14)
C28 C27 H27 120.4
C26 C27 H27 120.4
C27 C28 O1 124.55(13)
C27 C28 C23 121.42(13)
O1 C28 C23 114.02(12)
O2 C29 C31 106.28(17)
O2 C29 C30 103.52(17)
C31 C29 C30 109.2(2)
O2 C29 H29 112.4
C31 C29 H29 112.4
C30 C29 H29 112.4
C29 C30 H30A 109.5
C29 C30 H30B 109.5
H30A C30 H30B 109.5
C29 C30 H30C 109.5
H30A C30 H30C 109.5
H30B C30 H30C 109.5
C29 C31 H31A 109.5
C29 C31 H31B 109.5
H31A C31 H31B 109.5
C29 C31 H31C 109.5
H31A C31 H31C 109.5
H31B C31 H31C 109.5
H30D C30X H30E 109.5
H30D C30X H30F 109.5
H30E C30X H30F 109.5
H31D C31X H31E 109.5
H31D C31X H31F 109.5
H31E C31X H31F 109.5
O1 C32 C34 107.37(13)
O1 C32 C33 109.47(13)
C34 C32 C33 113.40(15)
O1 C32 H32 108.8
C34 C32 H32 108.8
C33 C32 H32 108.8
C32 C33 H33A 109.5
C32 C33 H33B 109.5
H33A C33 H33B 109.5
C32 C33 H33C 109.5
H33A C33 H33C 109.5
H33B C33 H33C 109.5
C32 C34 H34A 109.5
C32 C34 H34B 109.5
H34A C34 H34B 109.5
C32 C34 H34C 109.5
H34A C34 H34C 109.5
H34B C34 H34C 109.5
C36 C35 C40 119.69(15)
C36 C35 S1 120.26(12)
C40 C35 S1 120.06(12)
C37 C36 C35 120.93(16)
C37 C36 H36 119.5
C35 C36 H36 119.5
C36 C37 C38 119.58(17)
C36 C37 H37 120.2
C38 C37 H37 120.2
C39 C38 C37 120.05(17)
C39 C38 H38 120.0
C37 C38 H38 120.0
C38 C39 C40 121.00(16)
C38 C39 H39 119.5
C40 C39 H39 119.5
C39 C40 C35 118.73(15)
C39 C40 S2 120.79(12)
C35 C40 S2 120.48(12)
Cl1S C1S Cl2S 110.5(2)
Cl1S C1S H1S1 109.5
Cl2S C1S H1S1 109.5
Cl1S C1S H1S2 109.5
Cl2S C1S H1S2 109.5
H1S1 C1S H1S2 108.1
Cl1T C1T Cl2T 110.6(4)
Cl1T C1T H1T1 109.5
Cl2T C1T H1T1 109.5
Cl1T C1T H1T2 109.5
Cl2T C1T H1T2 109.5
H1T1 C1T H1T2 108.1

loop_
_geom_bond_atom_site_label_1
_geom_bond_atom_site_label_2
_geom_bond_distance
Ru1 C22 1.8471(15)
Ru1 C1 2.0385(15)
Ru1 S2 2.2811(5)
Ru1 S1 2.3008(4)
Ru1 O1 2.3356(11)
S1 C35 1.7573(16)
S2 C40 1.7545(16)
O1 C28 1.3839(17)
O1 C32 1.4785(18)
O2 C26 1.3669(18)
O2 C29 1.4367(19)
N1 C1 1.3520(19)
N1 C4 1.4383(19)
N1 C2 1.4805(19)
N2 C1 1.3543(19)
N2 C13 1.4383(18)
N2 C3 1.4752(19)
C2 C3 1.524(2)
C2 H2A 0.9900
C2 H2B 0.9900
C3 H3A 0.9900
C3 H3B 0.9900
C4 C5 1.395(2)
C4 C9 1.405(2)
C5 C6 1.402(2)
C5 C10 1.502(2)
C6 C7 1.388(2)
C6 H6 0.9500
C7 C8 1.394(2)
C7 C11 1.512(2)
C8 C9 1.393(2)
C8 H8 0.9500
C9 C12 1.504(2)
C10 H10A 0.9800
C10 H10B 0.9800
C10 H10C 0.9800
C11 H11A 0.9800
C11 H11B 0.9800
C11 H11C 0.9800
C12 H12A 0.9800
C12 H12B 0.9800
C12 H12C 0.9800
C13 C18 1.398(2)
C13 C14 1.402(2)
C14 C15 1.393(2)
C14 C19 1.506(2)
C15 C16 1.396(2)
C15 H15 0.9500
C16 C17 1.380(2)
C16 C20 1.515(2)
C17 C18 1.401(2)
C17 H17 0.9500
C18 C21 1.499(2)
C19 H19A 0.9800
C19 H19B 0.9800
C19 H19C 0.9800
C20 H20A 0.9800
C20 H20B 0.9800
C20 H20C 0.9800
C21 H21A 0.9800
C21 H21B 0.9800
C21 H21C 0.9800
C22 C23 1.447(2)
C22 H22 0.9500
C23 C24 1.400(2)
C23 C28 1.404(2)
C24 C25 1.389(2)
C24 H24 0.9500
C25 C26 1.395(2)
C25 H25 0.9500
C26 C27 1.399(2)
C27 C28 1.382(2)
C27 H27 0.9500
C29 C31 1.517(3)
C29 C30 1.549(4)
C29 H29 1.0000
C30 H30A 0.9800
C30 H30B 0.9800
C30 H30C 0.9800
C31 H31A 0.9800
C31 H31B 0.9800
C31 H31C 0.9800
C30X H30D 0.9800
C30X H30E 0.9800
C30X H30F 0.9800
C31X H31D 0.9800
C31X H31E 0.9800
C31X H31F 0.9800
C32 C34 1.502(2)
C32 C33 1.515(2)
C32 H32 1.0000
C33 H33A 0.9800
C33 H33B 0.9800
C33 H33C 0.9800
C34 H34A 0.9800
C34 H34B 0.9800
C34 H34C 0.9800
C35 C36 1.402(2)
C35 C40 1.406(2)
C36 C37 1.381(3)
C36 H36 0.9500
C37 C38 1.397(3)
C37 H37 0.9500
C38 C39 1.387(3)
C38 H38 0.9500
C39 C40 1.401(2)
C39 H39 0.9500
C1S Cl1S 1.757(5)
C1S Cl2S 1.757(4)
C1S H1S1 0.9900
C1S H1S2 0.9900
C1T Cl1T 1.735(7)
C1T Cl2T 1.786(7)
C1T H1T1 0.9900
C1T H1T2 0.9900

loop_
_geom_torsion_atom_site_label_1
_geom_torsion_atom_site_label_2
_geom_torsion_atom_site_label_3
_geom_torsion_atom_site_label_4
_geom_torsion
C4 N1 C1 N2 163.94(14)
C2 N1 C1 N2 6.75(18)
C4 N1 C1 Ru1 -29.7(2)
C2 N1 C1 Ru1 173.11(11)
C13 N2 C1 N1 -166.28(14)
C3 N2 C1 N1 6.44(18)
C13 N2 C1 Ru1 26.2(2)
C3 N2 C1 Ru1 -161.12(11)
C1 N1 C2 C3 -16.15(17)
C4 N1 C2 C3 -176.09(13)
C1 N2 C3 C2 -15.97(17)
C13 N2 C3 C2 157.36(14)
N1 C2 C3 N2 17.83(15)
C1 N1 C4 C5 112.90(18)
C2 N1 C4 C5 -90.65(17)
C1 N1 C4 C9 -73.5(2)
C2 N1 C4 C9 82.98(17)
C9 C4 C5 C6 -1.1(2)
N1 C4 C5 C6 172.35(14)
C9 C4 C5 C10 179.09(15)
N1 C4 C5 C10 -7.4(2)
C4 C5 C6 C7 -1.5(2)
C10 C5 C6 C7 178.27(16)
C5 C6 C7 C8 3.0(2)
C5 C6 C7 C11 -177.55(16)
C6 C7 C8 C9 -1.9(2)
C11 C7 C8 C9 178.69(17)
C7 C8 C9 C4 -0.7(2)
C7 C8 C9 C12 177.74(16)
C5 C4 C9 C8 2.2(2)
N1 C4 C9 C8 -171.33(14)
C5 C4 C9 C12 -176.20(15)
N1 C4 C9 C12 10.3(2)
C1 N2 C13 C18 -94.21(19)
C3 N2 C13 C18 93.51(18)
C1 N2 C13 C14 91.58(19)
C3 N2 C13 C14 -80.70(18)
C18 C13 C14 C15 1.9(2)
N2 C13 C14 C15 176.15(14)
C18 C13 C14 C19 -178.04(14)
N2 C13 C14 C19 -3.8(2)
C13 C14 C15 C16 1.2(2)
C19 C14 C15 C16 -178.83(15)
C14 C15 C16 C17 -2.1(2)
C14 C15 C16 C20 179.17(16)
C15 C16 C17 C18 -0.2(2)
C20 C16 C17 C18 178.58(16)
C14 C13 C18 C17 -4.0(2)
N2 C13 C18 C17 -178.04(14)
C14 C13 C18 C21 174.00(15)
N2 C13 C18 C21 0.0(2)
C16 C17 C18 C13 3.2(2)
C16 C17 C18 C21 -174.96(15)
C1 Ru1 C22 C23 102.61(12)
S2 Ru1 C22 C23 -171.39(11)
S1 Ru1 C22 C23 -82.84(12)
O1 Ru1 C22 C23 0.54(11)
Ru1 C22 C23 C24 -179.01(11)
Ru1 C22 C23 C28 -0.22(19)
C28 C23 C24 C25 -0.9(2)
C22 C23 C24 C25 177.89(14)
C23 C24 C25 C26 0.6(2)
C29 O2 C26 C25 16.9(2)
C29 O2 C26 C27 -164.43(14)
C24 C25 C26 O2 179.68(15)
C24 C25 C26 C27 1.1(2)
O2 C26 C27 C28 178.80(14)
C25 C26 C27 C28 -2.5(2)
C26 C27 C28 O1 -176.49(14)
C26 C27 C28 C23 2.2(2)
C32 O1 C28 C27 -18.0(2)
Ru1 O1 C28 C27 179.65(12)
C32 O1 C28 C23 163.23(13)
Ru1 O1 C28 C23 0.89(14)
C24 C23 C28 C27 -0.5(2)
C22 C23 C28 C27 -179.37(14)
C24 C23 C28 O1 178.29(13)
C22 C23 C28 O1 -0.57(19)
C26 O2 C29 C31 -169.4(2)
C26 O2 C29 C30 75.6(2)
C28 O1 C32 C34 166.73(14)
Ru1 O1 C32 C34 -35.63(18)
C28 O1 C32 C33 -69.78(17)
Ru1 O1 C32 C33 87.86(15)
Ru1 S1 C35 C36 177.61(13)
Ru1 S1 C35 C40 -2.21(15)
C40 C35 C36 C37 0.5(3)
S1 C35 C36 C37 -179.32(16)
C35 C36 C37 C38 0.9(3)
C36 C37 C38 C39 -1.5(4)
C37 C38 C39 C40 0.7(3)
C38 C39 C40 C35 0.7(3)
C38 C39 C40 S2 -179.33(17)
C36 C35 C40 C39 -1.3(2)
S1 C35 C40 C39 178.51(14)
C36 C35 C40 S2 178.76(13)
S1 C35 C40 S2 -1.4(2)
Ru1 S2 C40 C39 -175.64(13)
Ru1 S2 C40 C35 4.29(15)
